data_4133746
loop_
_publ_author_name
'Leung, Ming-Yi'
'Leung, Sammual Yu-Lut'
'Yim, King-Chin'
'Chan, Alan Kwun-Wa'
'Ng, Maggie'
'Yam, Vivian Wing-Wah'

_publ_section_title
;
 Multiresponsive Luminescent Cationic Cyclometalated Gold(III) Amphiphiles
 and Their Supramolecular Assembly.
;
_journal_issue 49
_journal_name_full 'Journal of the American Chemical Society'
_journal_page_first 19466
_journal_page_last 19478
_journal_paper_doi 10.1021/jacs.9b10607
_journal_volume 141
_journal_year 2019
_chemical_formula_moiety 'C47 H54 Au N2 O, C H2 Cl2, Cl'
_chemical_formula_sum 'C48 H56 Au Cl3 N2 O'
_chemical_formula_weight 980.26
_space_group_crystal_system triclinic
_space_group_IT_number 2
_space_group_name_Hall '-P 1'
_space_group_name_H-M_alt 'P -1'
_atom_sites_solution_hydrogens geom
_audit_creation_method SHELXL-2014/7
_cell_angle_alpha 91.307(2)
_cell_angle_beta 93.718(2)
_cell_angle_gamma 91.239(2)
_cell_formula_units_Z 2
_cell_length_a 11.1917(5)
_cell_length_b 12.9960(6)
_cell_length_c 14.8015(7)
_cell_measurement_reflns_used 9760
_cell_measurement_temperature 100(2)
_cell_measurement_theta_max 27.51
_cell_measurement_theta_min 2.43
_cell_volume 2147.17(17)
_computing_cell_refinement 'SAINT v8.34A (Bruker, 2014)'
_computing_data_collection 'APEX3 v2015.1-0 (Bruker, 2015)'
_computing_data_reduction 'SAINT v8.34A (Bruker, 2014)'
_computing_molecular_graphics 'Mercury (Macrae et. al, 2008)'
_computing_publication_material 'SHELXL-2014/7 (Sheldrick, 2015)'
_computing_structure_refinement 'SHELXL-2014/7 (Sheldrick, 2015)'
_computing_structure_solution 'SHELXT (Sheldrick, 2015)'
_diffrn_ambient_temperature 100(2)
_diffrn_detector_area_resol_mean 1024
_diffrn_measured_fraction_theta_full 0.998
_diffrn_measured_fraction_theta_max 0.998
_diffrn_measurement_device_type 'Bruker PHOTON100 CMOS Detector'
_diffrn_measurement_method '\f and \w scans'
_diffrn_radiation_monochromator 'compact optics'
_diffrn_radiation_type MoK\a
_diffrn_radiation_wavelength 0.71073
_diffrn_reflns_av_R_equivalents 0.0289
_diffrn_reflns_av_unetI/netI 0.0128
_diffrn_reflns_Laue_measured_fraction_full 0.998
_diffrn_reflns_Laue_measured_fraction_max 0.998
_diffrn_reflns_limit_h_max 13
_diffrn_reflns_limit_h_min -13
_diffrn_reflns_limit_k_max 15
_diffrn_reflns_limit_k_min -15
_diffrn_reflns_limit_l_max 17
_diffrn_reflns_limit_l_min -17
_diffrn_reflns_number 76246
_diffrn_reflns_point_group_measured_fraction_full 0.998
_diffrn_reflns_point_group_measured_fraction_max 0.998
_diffrn_reflns_theta_full 25.026
_diffrn_reflns_theta_max 25.026
_diffrn_reflns_theta_min 2.708
_diffrn_source 'microfocus I\mS'
_exptl_absorpt_coefficient_mu 3.651
_exptl_absorpt_correction_T_max 0.0153
_exptl_absorpt_correction_T_min 0.0018
_exptl_absorpt_correction_type multi-scan
_exptl_absorpt_process_details 'SADABS (Sheldrick, 2014/5)'
_exptl_crystal_colour yellow
_exptl_crystal_density_diffrn 1.516
_exptl_crystal_description plate
_exptl_crystal_F_000 992
_exptl_crystal_size_max 0.397
_exptl_crystal_size_mid 0.283
_exptl_crystal_size_min 0.056
_refine_diff_density_max 2.353
_refine_diff_density_min -1.271
_refine_diff_density_rms 0.155
_refine_ls_extinction_method none
_refine_ls_goodness_of_fit_ref 1.095
_refine_ls_hydrogen_treatment constr
_refine_ls_matrix_type full
_refine_ls_number_parameters 504
_refine_ls_number_reflns 7571
_refine_ls_number_restraints 0
_refine_ls_restrained_S_all 1.095
_refine_ls_R_factor_all 0.0414
_refine_ls_R_factor_gt 0.0404
_refine_ls_shift/su_max 0.001
_refine_ls_shift/su_mean 0.000
_refine_ls_structure_factor_coef Fsqd
_refine_ls_weighting_details 'w=1/[\s^2^(Fo^2^)+(0.0822P)^2^+4.2830P] where P=(Fo^2^+2Fc^2^)/3'
_refine_ls_weighting_scheme calc
_refine_ls_wR_factor_gt 0.1159
_refine_ls_wR_factor_ref 0.1174
_reflns_Friedel_coverage 0.000
_reflns_number_gt 7320
_reflns_number_total 7571
_reflns_threshold_expression 'I > 2\s(I)'
_cod_data_source_file ja9b10607_si_003.cif
_cod_data_source_block mo_CHEM0085_2
_cod_depositor_comments 'Adding full bibliography for 4133746--4133747.cif.'
_cod_database_code 4133746
_shelx_shelxl_version_number 2014/7
_shelx_space_group_comment
;
The symmetry employed for this shelxl refinement is uniquely defined
by the following loop, which should always be used as a source of
symmetry information in preference to the above space-group names.
They are only intended as comments.
;
_shelx_estimated_absorpt_t_min 0.325
_shelx_estimated_absorpt_t_max 0.822

loop_
_space_group_symop_operation_xyz
'x, y, z'
'-x, -y, -z'

loop_
_atom_site_label
_atom_site_type_symbol
_atom_site_fract_x
_atom_site_fract_y
_atom_site_fract_z
_atom_site_U_iso_or_equiv
_atom_site_adp_type
_atom_site_occupancy
_atom_site_site_symmetry_order
_atom_site_calc_flag
_atom_site_refinement_flags_posn
_atom_site_refinement_flags_adp
_atom_site_refinement_flags_occupancy
_atom_site_disorder_assembly
_atom_site_disorder_group
Au1 Au 0.68785(2) 0.28870(2) 0.15738(2) 0.03638(10) Uani 1 1 d . . . . .
Cl2 Cl 0.6171(2) 0.08504(18) 0.53622(17) 0.0865(6) Uani 1 1 d . . . . .
Cl3 Cl 0.44922(19) 0.20898(16) 0.63003(15) 0.0767(5) Uani 1 1 d . . . . .
O1 O 0.1297(4) 0.6314(3) 0.6034(3) 0.0475(9) Uani 1 1 d . . . . .
N1 N 0.5838(4) 0.3508(3) 0.2467(3) 0.0356(9) Uani 1 1 d . . . . .
N2 N 1.1128(4) -0.0097(4) -0.3300(3) 0.0459(10) Uani 1 1 d . . . . .
C1 C 0.7908(5) 0.2233(4) 0.0713(4) 0.0378(11) Uani 1 1 d . . . . .
C2 C 0.8493(5) 0.1779(4) 0.0203(4) 0.0418(11) Uani 1 1 d . . . . .
C3 C 0.9110(5) 0.1189(4) -0.0449(4) 0.0390(11) Uani 1 1 d . . . . .
C4 C 0.8461(5) 0.0485(4) -0.1033(4) 0.0402(11) Uani 1 1 d . . . . .
H4 H 0.7623 0.0395 -0.0985 0.048 Uiso 1 1 calc R U . . .
C5 C 0.9023(5) -0.0078(4) -0.1676(4) 0.0422(11) Uani 1 1 d . . . . .
H5 H 0.8567 -0.0542 -0.2074 0.051 Uiso 1 1 calc R U . . .
C6 C 1.0250(5) 0.0028(4) -0.1746(3) 0.0397(11) Uani 1 1 d . . . . .
C7 C 1.0905(5) 0.0698(4) -0.1154(4) 0.0407(11) Uani 1 1 d . . . . .
H7 H 1.1749 0.0756 -0.1184 0.049 Uiso 1 1 calc R U . . .
C8 C 1.0347(5) 0.1284(4) -0.0520(4) 0.0414(11) Uani 1 1 d . . . . .
H8 H 1.0807 0.1754 -0.0131 0.050 Uiso 1 1 calc R U . . .
C9 C 1.0829(5) -0.0641(4) -0.2439(4) 0.0455(12) Uani 1 1 d . . . . .
H9A H 1.0284 -0.1234 -0.2607 0.055 Uiso 1 1 calc R U . . .
H9B H 1.1576 -0.0915 -0.2153 0.055 Uiso 1 1 calc R U . . .
C10 C 1.0093(6) 0.0517(6) -0.3669(4) 0.0610(16) Uani 1 1 d . . . . .
H10A H 1.0300 0.0835 -0.4234 0.092 Uiso 1 1 calc R U . . .
H10B H 0.9916 0.1056 -0.3226 0.092 Uiso 1 1 calc R U . . .
H10C H 0.9388 0.0062 -0.3787 0.092 Uiso 1 1 calc R U . . .
C11 C 1.1388(7) -0.0911(6) -0.3980(4) 0.0616(16) Uani 1 1 d . . . . .
H11A H 1.0676 -0.1356 -0.4105 0.092 Uiso 1 1 calc R U . . .
H11B H 1.2054 -0.1323 -0.3741 0.092 Uiso 1 1 calc R U . . .
H11C H 1.1604 -0.0588 -0.4540 0.092 Uiso 1 1 calc R U . . .
C12 C 1.2196(7) 0.0603(6) -0.3144(5) 0.0616(17) Uani 1 1 d . . . . .
H12A H 1.2391 0.0907 -0.3718 0.092 Uiso 1 1 calc R U . . .
H12B H 1.2878 0.0212 -0.2901 0.092 Uiso 1 1 calc R U . . .
H12C H 1.2022 0.1153 -0.2710 0.092 Uiso 1 1 calc R U . . .
C13 C 0.7546(4) 0.4380(4) 0.1592(3) 0.0364(10) Uani 1 1 d . . . . .
C14 C 0.8461(5) 0.4804(4) 0.1113(4) 0.0397(11) Uani 1 1 d . . . . .
H14 H 0.8858 0.4383 0.0699 0.048 Uiso 1 1 calc R U . . .
C15 C 0.8806(5) 0.5859(5) 0.1236(4) 0.0456(13) Uani 1 1 d . . . . .
H15 H 0.9434 0.6148 0.0914 0.055 Uiso 1 1 calc R U . . .
C16 C 0.8189(5) 0.6467(4) 0.1851(4) 0.0425(11) Uani 1 1 d . . . . .
H16 H 0.8409 0.7174 0.1943 0.051 Uiso 1 1 calc R U . . .
C17 C 0.7280(5) 0.6055(4) 0.2318(4) 0.0416(11) Uani 1 1 d . . . . .
H17 H 0.6875 0.6476 0.2726 0.050 Uiso 1 1 calc R U . . .
C18 C 0.6949(5) 0.5014(4) 0.2192(3) 0.0375(10) Uani 1 1 d . . . . .
C19 C 0.5990(5) 0.4519(4) 0.2674(3) 0.0375(10) Uani 1 1 d . . . . .
C20 C 0.5248(5) 0.4969(4) 0.3288(3) 0.0393(11) Uani 1 1 d . . . . .
H20 H 0.5343 0.5680 0.3444 0.047 Uiso 1 1 calc R U . . .
C21 C 0.4364(5) 0.4372(4) 0.3672(3) 0.0389(11) Uani 1 1 d . . . . .
C22 C 0.4250(5) 0.3319(4) 0.3431(3) 0.0388(11) Uani 1 1 d . . . . .
H22 H 0.3652 0.2903 0.3680 0.047 Uiso 1 1 calc R U . . .
C23 C 0.5013(4) 0.2886(4) 0.2828(3) 0.0378(10) Uani 1 1 d . . . . .
C24 C 0.5010(4) 0.1822(4) 0.2476(3) 0.0385(10) Uani 1 1 d . . . . .
C25 C 0.4223(5) 0.1064(4) 0.2736(4) 0.0438(12) Uani 1 1 d . . . . .
H25 H 0.3671 0.1211 0.3181 0.053 Uiso 1 1 calc R U . . .
C26 C 0.4247(5) 0.0089(4) 0.2341(4) 0.0467(12) Uani 1 1 d . . . . .
H26 H 0.3728 -0.0440 0.2532 0.056 Uiso 1 1 calc R U . . .
C27 C 0.5014(5) -0.0121(5) 0.1675(4) 0.0466(13) Uani 1 1 d . . . . .
H27 H 0.4991 -0.0785 0.1390 0.056 Uiso 1 1 calc R U . . .
C28 C 0.5809(5) 0.0615(4) 0.1417(4) 0.0449(12) Uani 1 1 d . . . . .
H28 H 0.6341 0.0457 0.0961 0.054 Uiso 1 1 calc R U . . .
C29 C 0.5839(5) 0.1609(4) 0.1830(4) 0.0395(11) Uani 1 1 d . . . . .
C30 C 0.3556(5) 0.4848(4) 0.4305(3) 0.0396(11) Uani 1 1 d . . . . .
C31 C 0.3507(6) 0.5916(5) 0.4412(5) 0.0547(15) Uani 1 1 d . . . . .
H31 H 0.4015 0.6339 0.4079 0.066 Uiso 1 1 calc R U . . .
C32 C 0.2752(6) 0.6369(5) 0.4980(5) 0.0565(16) Uani 1 1 d . . . . .
H32 H 0.2738 0.7098 0.5034 0.068 Uiso 1 1 calc R U . . .
C33 C 0.2001(5) 0.5772(4) 0.5482(4) 0.0427(11) Uani 1 1 d . . . . .
C34 C 0.2013(5) 0.4721(4) 0.5385(3) 0.0408(11) Uani 1 1 d . . . . .
H34 H 0.1490 0.4303 0.5711 0.049 Uiso 1 1 calc R U . . .
C35 C 0.2793(5) 0.4268(4) 0.4808(4) 0.0414(11) Uani 1 1 d . . . . .
H35 H 0.2804 0.3539 0.4755 0.050 Uiso 1 1 calc R U . . .
C36 C 0.0412(5) 0.5754(4) 0.6504(3) 0.0399(11) Uani 1 1 d . . . . .
H36A H 0.0798 0.5227 0.6889 0.048 Uiso 1 1 calc R U . . .
H36B H -0.0179 0.5406 0.6066 0.048 Uiso 1 1 calc R U . . .
C37 C -0.0193(5) 0.6536(4) 0.7078(4) 0.0406(11) Uani 1 1 d . . . . .
H37A H -0.0564 0.7062 0.6684 0.049 Uiso 1 1 calc R U . . .
H37B H 0.0412 0.6887 0.7502 0.049 Uiso 1 1 calc R U . . .
C38 C -0.1150(4) 0.6028(4) 0.7613(3) 0.0386(11) Uani 1 1 d . . . . .
H38A H -0.0790 0.5459 0.7962 0.046 Uiso 1 1 calc R U . . .
H38B H -0.1788 0.5729 0.7185 0.046 Uiso 1 1 calc R U . . .
C39 C -0.1705(5) 0.6779(4) 0.8262(4) 0.0402(11) Uani 1 1 d . . . . .
H39A H -0.2083 0.7340 0.7913 0.048 Uiso 1 1 calc R U . . .
H39B H -0.1067 0.7091 0.8683 0.048 Uiso 1 1 calc R U . . .
C40 C -0.2648(5) 0.6250(4) 0.8811(3) 0.0394(11) Uani 1 1 d . . . . .
H40A H -0.3270 0.5923 0.8385 0.047 Uiso 1 1 calc R U . . .
H40B H -0.2260 0.5696 0.9164 0.047 Uiso 1 1 calc R U . . .
C41 C -0.3255(5) 0.6963(4) 0.9460(4) 0.0405(11) Uani 1 1 d . . . . .
H41A H -0.3615 0.7537 0.9117 0.049 Uiso 1 1 calc R U . . .
H41B H -0.2646 0.7260 0.9913 0.049 Uiso 1 1 calc R U . . .
C42 C -0.4224(5) 0.6403(4) 0.9945(4) 0.0384(11) Uani 1 1 d . . . . .
H42A H -0.4810 0.6086 0.9486 0.046 Uiso 1 1 calc R U . . .
H42B H -0.3852 0.5840 1.0296 0.046 Uiso 1 1 calc R U . . .
C43 C -0.4889(5) 0.7081(4) 1.0581(4) 0.0397(11) Uani 1 1 d . . . . .
H43A H -0.4312 0.7374 1.1060 0.048 Uiso 1 1 calc R U . . .
H43B H -0.5236 0.7660 1.0239 0.048 Uiso 1 1 calc R U . . .
C44 C -0.5879(5) 0.6509(4) 1.1021(4) 0.0409(11) Uani 1 1 d . . . . .
H44A H -0.5525 0.5936 1.1369 0.049 Uiso 1 1 calc R U . . .
H44B H -0.6443 0.6205 1.0540 0.049 Uiso 1 1 calc R U . . .
C45 C -0.6580(5) 0.7173(4) 1.1655(4) 0.0447(12) Uani 1 1 d . . . . .
H45A H -0.6030 0.7439 1.2161 0.054 Uiso 1 1 calc R U . . .
H45B H -0.6894 0.7771 1.1320 0.054 Uiso 1 1 calc R U . . .
C46 C -0.7621(6) 0.6591(5) 1.2040(4) 0.0512(14) Uani 1 1 d . . . . .
H46A H -0.7302 0.6014 1.2401 0.061 Uiso 1 1 calc R U . . .
H46B H -0.8148 0.6294 1.1533 0.061 Uiso 1 1 calc R U . . .
C47 C -0.8365(6) 0.7266(5) 1.2638(5) 0.0599(16) Uani 1 1 d . . . . .
H47A H -0.8808 0.7759 1.2262 0.090 Uiso 1 1 calc R U . . .
H47B H -0.7833 0.7640 1.3091 0.090 Uiso 1 1 calc R U . . .
H47C H -0.8931 0.6831 1.2945 0.090 Uiso 1 1 calc R U . . .
C48 C 0.4959(8) 0.1644(8) 0.5241(6) 0.083(2) Uani 1 1 d . . . . .
H48A H 0.4286 0.1264 0.4908 0.100 Uiso 1 1 calc R U . . .
H48B H 0.5174 0.2242 0.4878 0.100 Uiso 1 1 calc R U . . .
Cl1A Cl 0.19903(12) 0.14309(10) 0.44403(9) 0.0421(3) Uani 0.954(3) 1 d . . P A 1
Cl1B Cl 0.023(2) 0.267(2) 0.5509(19) 0.0421(3) Uani 0.046(3) 1 d . . P A 2

loop_
_atom_site_aniso_label
_atom_site_aniso_U_11
_atom_site_aniso_U_22
_atom_site_aniso_U_33
_atom_site_aniso_U_23
_atom_site_aniso_U_13
_atom_site_aniso_U_12
Au1 0.03501(14) 0.03955(14) 0.03491(14) -0.00026(8) 0.00387(8) 0.00488(8)
Cl2 0.0814(13) 0.0898(14) 0.0913(14) 0.0087(11) 0.0225(11) 0.0151(11)
Cl3 0.0799(12) 0.0705(11) 0.0802(12) -0.0029(9) 0.0142(10) -0.0069(9)
O1 0.050(2) 0.044(2) 0.051(2) 0.0034(17) 0.0209(18) 0.0064(17)
N1 0.035(2) 0.040(2) 0.033(2) 0.0004(17) 0.0065(17) 0.0061(17)
N2 0.050(3) 0.051(3) 0.038(2) 0.002(2) 0.0102(19) 0.008(2)
C1 0.038(3) 0.038(3) 0.037(3) -0.002(2) 0.005(2) 0.005(2)
C2 0.038(3) 0.045(3) 0.042(3) 0.005(2) 0.000(2) 0.002(2)
C3 0.042(3) 0.038(3) 0.037(3) 0.003(2) 0.006(2) 0.006(2)
C4 0.039(3) 0.041(3) 0.042(3) 0.003(2) 0.005(2) 0.001(2)
C5 0.045(3) 0.040(3) 0.042(3) -0.001(2) 0.003(2) -0.001(2)
C6 0.046(3) 0.038(3) 0.036(3) 0.003(2) 0.006(2) 0.006(2)
C7 0.038(3) 0.042(3) 0.043(3) 0.004(2) 0.005(2) 0.004(2)
C8 0.043(3) 0.041(3) 0.040(3) -0.001(2) 0.003(2) 0.001(2)
C9 0.053(3) 0.043(3) 0.042(3) 0.002(2) 0.010(2) 0.005(2)
C10 0.065(4) 0.076(4) 0.044(3) 0.010(3) 0.007(3) 0.022(3)
C11 0.073(4) 0.070(4) 0.044(3) -0.004(3) 0.015(3) 0.018(3)
C12 0.064(4) 0.068(4) 0.054(4) 0.006(3) 0.015(3) -0.008(3)
C13 0.036(2) 0.036(2) 0.037(2) 0.002(2) 0.000(2) 0.0015(19)
C14 0.040(3) 0.040(3) 0.040(3) 0.000(2) 0.003(2) 0.011(2)
C15 0.044(3) 0.052(3) 0.042(3) 0.008(2) 0.005(2) 0.001(2)
C16 0.046(3) 0.039(3) 0.044(3) 0.000(2) 0.005(2) 0.004(2)
C17 0.040(3) 0.046(3) 0.039(3) 0.001(2) 0.005(2) 0.007(2)
C18 0.037(2) 0.041(3) 0.035(2) 0.003(2) 0.001(2) 0.006(2)
C19 0.035(2) 0.040(3) 0.037(3) 0.001(2) 0.001(2) 0.005(2)
C20 0.039(3) 0.042(3) 0.037(3) 0.000(2) 0.002(2) 0.005(2)
C21 0.037(3) 0.046(3) 0.034(2) 0.004(2) 0.002(2) 0.006(2)
C22 0.036(3) 0.043(3) 0.037(3) 0.004(2) 0.003(2) 0.001(2)
C23 0.032(2) 0.050(3) 0.031(2) 0.003(2) -0.0031(19) 0.003(2)
C24 0.036(2) 0.040(3) 0.040(3) 0.003(2) 0.000(2) 0.005(2)
C25 0.041(3) 0.049(3) 0.041(3) 0.003(2) 0.001(2) 0.005(2)
C26 0.046(3) 0.043(3) 0.050(3) 0.000(2) -0.002(2) -0.002(2)
C27 0.044(3) 0.041(3) 0.054(3) -0.006(2) 0.000(2) 0.001(2)
C28 0.043(3) 0.044(3) 0.048(3) -0.007(2) 0.002(2) 0.007(2)
C29 0.037(3) 0.042(3) 0.039(3) 0.004(2) 0.003(2) 0.001(2)
C30 0.038(3) 0.047(3) 0.035(2) 0.001(2) 0.002(2) 0.006(2)
C31 0.058(4) 0.047(3) 0.062(4) 0.012(3) 0.025(3) 0.006(3)
C32 0.067(4) 0.042(3) 0.065(4) 0.009(3) 0.030(3) 0.012(3)
C33 0.041(3) 0.049(3) 0.040(3) 0.002(2) 0.006(2) 0.008(2)
C34 0.037(3) 0.050(3) 0.036(3) 0.000(2) 0.004(2) -0.003(2)
C35 0.040(3) 0.046(3) 0.038(3) -0.003(2) 0.003(2) 0.000(2)
C36 0.037(3) 0.046(3) 0.037(3) 0.001(2) 0.007(2) 0.002(2)
C37 0.040(3) 0.042(3) 0.041(3) 0.002(2) 0.008(2) 0.005(2)
C38 0.035(2) 0.043(3) 0.037(3) 0.001(2) 0.003(2) 0.003(2)
C39 0.038(3) 0.042(3) 0.042(3) 0.002(2) 0.007(2) 0.003(2)
C40 0.039(3) 0.042(3) 0.038(3) 0.003(2) 0.005(2) 0.004(2)
C41 0.038(3) 0.044(3) 0.040(3) 0.002(2) 0.005(2) 0.003(2)
C42 0.036(3) 0.041(3) 0.038(3) 0.001(2) 0.003(2) 0.003(2)
C43 0.039(3) 0.042(3) 0.039(3) 0.002(2) 0.003(2) 0.006(2)
C44 0.041(3) 0.042(3) 0.040(3) 0.002(2) 0.006(2) 0.005(2)
C45 0.047(3) 0.042(3) 0.046(3) 0.003(2) 0.010(2) 0.007(2)
C46 0.052(3) 0.048(3) 0.055(3) 0.005(3) 0.018(3) 0.007(3)
C47 0.062(4) 0.061(4) 0.061(4) 0.015(3) 0.030(3) 0.014(3)
C48 0.078(5) 0.093(6) 0.079(5) 0.001(5) 0.005(4) -0.007(4)
Cl1A 0.0408(7) 0.0443(7) 0.0438(7) 0.0153(5) 0.0166(5) 0.0044(5)
Cl1B 0.0408(7) 0.0443(7) 0.0438(7) 0.0153(5) 0.0166(5) 0.0044(5)

loop_
_atom_type_symbol
_atom_type_description
_atom_type_scat_dispersion_real
_atom_type_scat_dispersion_imag
_atom_type_scat_source
C C 0.0033 0.0016 'International Tables Vol C Tables 4.2.6.8 and 6.1.1.4'
H H 0.0000 0.0000 'International Tables Vol C Tables 4.2.6.8 and 6.1.1.4'
N N 0.0061 0.0033 'International Tables Vol C Tables 4.2.6.8 and 6.1.1.4'
Cl Cl 0.1484 0.1585 'International Tables Vol C Tables 4.2.6.8 and 6.1.1.4'
Au Au -2.0133 8.8022 'International Tables Vol C Tables 4.2.6.8 and 6.1.1.4'
O O 0.0106 0.0060 'International Tables Vol C Tables 4.2.6.8 and 6.1.1.4'

loop_
_geom_angle_atom_site_label_1
_geom_angle_atom_site_label_2
_geom_angle_atom_site_label_3
_geom_angle
C1 Au1 N1 178.21(17)
C1 Au1 C13 100.5(2)
N1 Au1 C13 80.90(19)
C1 Au1 C29 97.9(2)
N1 Au1 C29 80.7(2)
C13 Au1 C29 161.5(2)
C33 O1 C36 118.1(4)
C19 N1 C23 124.1(4)
C19 N1 Au1 118.1(3)
C23 N1 Au1 117.8(3)
C11 N2 C12 109.1(5)
C11 N2 C10 108.9(5)
C12 N2 C10 108.6(5)
C11 N2 C9 107.1(5)
C12 N2 C9 111.7(5)
C10 N2 C9 111.3(4)
C2 C1 Au1 175.6(5)
C1 C2 C3 175.2(6)
C8 C3 C4 118.2(5)
C8 C3 C2 122.3(5)
C4 C3 C2 119.4(5)
C5 C4 C3 120.8(5)
C5 C4 H4 119.6
C3 C4 H4 119.6
C4 C5 C6 120.5(5)
C4 C5 H5 119.8
C6 C5 H5 119.8
C7 C6 C5 119.1(5)
C7 C6 C9 122.5(5)
C5 C6 C9 118.3(5)
C8 C7 C6 120.9(5)
C8 C7 H7 119.5
C6 C7 H7 119.5
C7 C8 C3 120.4(5)
C7 C8 H8 119.8
C3 C8 H8 119.8
C6 C9 N2 115.0(4)
C6 C9 H9A 108.5
N2 C9 H9A 108.5
C6 C9 H9B 108.5
N2 C9 H9B 108.5
H9A C9 H9B 107.5
N2 C10 H10A 109.5
N2 C10 H10B 109.5
H10A C10 H10B 109.5
N2 C10 H10C 109.5
H10A C10 H10C 109.5
H10B C10 H10C 109.5
N2 C11 H11A 109.5
N2 C11 H11B 109.5
H11A C11 H11B 109.5
N2 C11 H11C 109.5
H11A C11 H11C 109.5
H11B C11 H11C 109.5
N2 C12 H12A 109.5
N2 C12 H12B 109.5
H12A C12 H12B 109.5
N2 C12 H12C 109.5
H12A C12 H12C 109.5
H12B C12 H12C 109.5
C14 C13 C18 119.2(5)
C14 C13 Au1 129.4(4)
C18 C13 Au1 111.4(4)
C13 C14 C15 120.8(5)
C13 C14 H14 119.6
C15 C14 H14 119.6
C16 C15 C14 118.2(5)
C16 C15 H15 120.9
C14 C15 H15 120.9
C17 C16 C15 121.2(5)
C17 C16 H16 119.4
C15 C16 H16 119.4
C16 C17 C18 120.0(5)
C16 C17 H17 120.0
C18 C17 H17 120.0
C17 C18 C13 120.6(5)
C17 C18 C19 123.0(5)
C13 C18 C19 116.4(5)
N1 C19 C20 118.6(5)
N1 C19 C18 113.2(4)
C20 C19 C18 128.1(5)
C19 C20 C21 120.1(5)
C19 C20 H20 120.0
C21 C20 H20 120.0
C20 C21 C22 118.6(5)
C20 C21 C30 120.4(5)
C22 C21 C30 120.9(5)
C23 C22 C21 120.1(5)
C23 C22 H22 119.9
C21 C22 H22 119.9
N1 C23 C22 118.4(5)
N1 C23 C24 113.4(4)
C22 C23 C24 128.1(5)
C25 C24 C29 120.8(5)
C25 C24 C23 123.1(5)
C29 C24 C23 116.1(5)
C26 C25 C24 119.3(5)
C26 C25 H25 120.3
C24 C25 H25 120.3
C27 C26 C25 120.7(5)
C27 C26 H26 119.7
C25 C26 H26 119.7
C28 C27 C26 120.8(5)
C28 C27 H27 119.6
C26 C27 H27 119.6
C27 C28 C29 120.0(5)
C27 C28 H28 120.0
C29 C28 H28 120.0
C24 C29 C28 118.2(5)
C24 C29 Au1 112.0(4)
C28 C29 Au1 129.6(4)
C35 C30 C31 116.5(5)
C35 C30 C21 122.4(5)
C31 C30 C21 121.0(5)
C32 C31 C30 121.9(5)
C32 C31 H31 119.1
C30 C31 H31 119.1
C31 C32 C33 120.6(6)
C31 C32 H32 119.7
C33 C32 H32 119.7
O1 C33 C34 125.8(5)
O1 C33 C32 115.1(5)
C34 C33 C32 119.1(5)
C33 C34 C35 119.7(5)
C33 C34 H34 120.2
C35 C34 H34 120.2
C30 C35 C34 122.2(5)
C30 C35 H35 118.9
C34 C35 H35 118.9
O1 C36 C37 106.5(4)
O1 C36 H36A 110.4
C37 C36 H36A 110.4
O1 C36 H36B 110.4
C37 C36 H36B 110.4
H36A C36 H36B 108.6
C36 C37 C38 111.2(4)
C36 C37 H37A 109.4
C38 C37 H37A 109.4
C36 C37 H37B 109.4
C38 C37 H37B 109.4
H37A C37 H37B 108.0
C37 C38 C39 112.6(4)
C37 C38 H38A 109.1
C39 C38 H38A 109.1
C37 C38 H38B 109.1
C39 C38 H38B 109.1
H38A C38 H38B 107.8
C38 C39 C40 112.0(4)
C38 C39 H39A 109.2
C40 C39 H39A 109.2
C38 C39 H39B 109.2
C40 C39 H39B 109.2
H39A C39 H39B 107.9
C41 C40 C39 114.6(4)
C41 C40 H40A 108.6
C39 C40 H40A 108.6
C41 C40 H40B 108.6
C39 C40 H40B 108.6
H40A C40 H40B 107.6
C40 C41 C42 111.9(4)
C40 C41 H41A 109.2
C42 C41 H41A 109.2
C40 C41 H41B 109.2
C42 C41 H41B 109.2
H41A C41 H41B 107.9
C43 C42 C41 114.5(4)
C43 C42 H42A 108.6
C41 C42 H42A 108.6
C43 C42 H42B 108.6
C41 C42 H42B 108.6
H42A C42 H42B 107.6
C44 C43 C42 113.0(4)
C44 C43 H43A 109.0
C42 C43 H43A 109.0
C44 C43 H43B 109.0
C42 C43 H43B 109.0
H43A C43 H43B 107.8
C43 C44 C45 114.4(4)
C43 C44 H44A 108.7
C45 C44 H44A 108.7
C43 C44 H44B 108.7
C45 C44 H44B 108.7
H44A C44 H44B 107.6
C46 C45 C44 113.1(5)
C46 C45 H45A 109.0
C44 C45 H45A 109.0
C46 C45 H45B 109.0
C44 C45 H45B 109.0
H45A C45 H45B 107.8
C45 C46 C47 113.3(5)
C45 C46 H46A 108.9
C47 C46 H46A 108.9
C45 C46 H46B 108.9
C47 C46 H46B 108.9
H46A C46 H46B 107.7
C46 C47 H47A 109.5
C46 C47 H47B 109.5
H47A C47 H47B 109.5
C46 C47 H47C 109.5
H47A C47 H47C 109.5
H47B C47 H47C 109.5
Cl2 C48 Cl3 112.1(5)
Cl2 C48 H48A 109.2
Cl3 C48 H48A 109.2
Cl2 C48 H48B 109.2
Cl3 C48 H48B 109.2
H48A C48 H48B 107.9

loop_
_geom_bond_atom_site_label_1
_geom_bond_atom_site_label_2
_geom_bond_distance
Au1 C1 1.964(5)
Au1 N1 1.987(4)
Au1 C13 2.062(5)
Au1 C29 2.063(5)
Cl2 C48 1.724(10)
Cl3 C48 1.773(9)
O1 C33 1.366(7)
O1 C36 1.441(6)
N1 C19 1.346(7)
N1 C23 1.357(7)
N2 C11 1.489(8)
N2 C12 1.490(8)
N2 C10 1.502(8)
N2 C9 1.523(7)
C1 C2 1.185(8)
C2 C3 1.440(8)
C3 C8 1.398(8)
C3 C4 1.402(8)
C4 C5 1.380(8)
C4 H4 0.9500
C5 C6 1.388(8)
C5 H5 0.9500
C6 C7 1.384(8)
C6 C9 1.516(7)
C7 C8 1.384(8)
C7 H7 0.9500
C8 H8 0.9500
C9 H9A 0.9900
C9 H9B 0.9900
C10 H10A 0.9800
C10 H10B 0.9800
C10 H10C 0.9800
C11 H11A 0.9800
C11 H11B 0.9800
C11 H11C 0.9800
C12 H12A 0.9800
C12 H12B 0.9800
C12 H12C 0.9800
C13 C14 1.395(7)
C13 C18 1.407(7)
C14 C15 1.420(8)
C14 H14 0.9500
C15 C16 1.415(8)
C15 H15 0.9500
C16 C17 1.373(8)
C16 H16 0.9500
C17 C18 1.399(8)
C17 H17 0.9500
C18 C19 1.472(7)
C19 C20 1.397(7)
C20 C21 1.402(8)
C20 H20 0.9500
C21 C22 1.407(8)
C21 C30 1.478(7)
C22 C23 1.392(7)
C22 H22 0.9500
C23 C24 1.467(7)
C24 C25 1.386(8)
C24 C29 1.402(8)
C25 C26 1.385(8)
C25 H25 0.9500
C26 C27 1.375(9)
C26 H26 0.9500
C27 C28 1.370(8)
C27 H27 0.9500
C28 C29 1.416(8)
C28 H28 0.9500
C30 C35 1.390(8)
C30 C31 1.396(8)
C31 C32 1.364(9)
C31 H31 0.9500
C32 C33 1.393(8)
C32 H32 0.9500
C33 C34 1.371(8)
C34 C35 1.391(8)
C34 H34 0.9500
C35 H35 0.9500
C36 C37 1.510(7)
C36 H36A 0.9900
C36 H36B 0.9900
C37 C38 1.520(7)
C37 H37A 0.9900
C37 H37B 0.9900
C38 C39 1.525(7)
C38 H38A 0.9900
C38 H38B 0.9900
C39 C40 1.534(7)
C39 H39A 0.9900
C39 H39B 0.9900
C40 C41 1.520(7)
C40 H40A 0.9900
C40 H40B 0.9900
C41 C42 1.521(7)
C41 H41A 0.9900
C41 H41B 0.9900
C42 C43 1.516(7)
C42 H42A 0.9900
C42 H42B 0.9900
C43 C44 1.511(7)
C43 H43A 0.9900
C43 H43B 0.9900
C44 C45 1.525(7)
C44 H44A 0.9900
C44 H44B 0.9900
C45 C46 1.523(8)
C45 H45A 0.9900
C45 H45B 0.9900
C46 C47 1.529(8)
C46 H46A 0.9900
C46 H46B 0.9900
C47 H47A 0.9800
C47 H47B 0.9800
C47 H47C 0.9800
C48 H48A 0.9900
C48 H48B 0.9900

loop_
_geom_torsion_atom_site_label_1
_geom_torsion_atom_site_label_2
_geom_torsion_atom_site_label_3
_geom_torsion_atom_site_label_4
_geom_torsion
C8 C3 C4 C5 -1.7(8)
C2 C3 C4 C5 178.9(5)
C3 C4 C5 C6 1.2(8)
C4 C5 C6 C7 0.8(8)
C4 C5 C6 C9 177.6(5)
C5 C6 C7 C8 -2.3(8)
C9 C6 C7 C8 -178.9(5)
C6 C7 C8 C3 1.8(8)
C4 C3 C8 C7 0.2(8)
C2 C3 C8 C7 179.7(5)
C7 C6 C9 N2 -80.8(7)
C5 C6 C9 N2 102.5(6)
C11 N2 C9 C6 -165.8(5)
C12 N2 C9 C6 74.7(6)
C10 N2 C9 C6 -46.9(7)
C18 C13 C14 C15 1.1(8)
Au1 C13 C14 C15 -178.7(4)
C13 C14 C15 C16 -0.6(8)
C14 C15 C16 C17 -0.1(8)
C15 C16 C17 C18 0.2(8)
C16 C17 C18 C13 0.3(8)
C16 C17 C18 C19 179.5(5)
C14 C13 C18 C17 -1.0(7)
Au1 C13 C18 C17 178.9(4)
C14 C13 C18 C19 179.8(4)
Au1 C13 C18 C19 -0.4(6)
C23 N1 C19 C20 -0.9(7)
Au1 N1 C19 C20 178.8(4)
C23 N1 C19 C18 179.6(4)
Au1 N1 C19 C18 -0.6(6)
C17 C18 C19 N1 -178.6(5)
C13 C18 C19 N1 0.7(7)
C17 C18 C19 C20 2.1(8)
C13 C18 C19 C20 -178.7(5)
N1 C19 C20 C21 -0.3(7)
C18 C19 C20 C21 179.0(5)
C19 C20 C21 C22 0.4(8)
C19 C20 C21 C30 -178.5(5)
C20 C21 C22 C23 0.6(7)
C30 C21 C22 C23 179.5(5)
C19 N1 C23 C22 1.9(7)
Au1 N1 C23 C22 -177.8(3)
C19 N1 C23 C24 178.7(4)
Au1 N1 C23 C24 -1.0(5)
C21 C22 C23 N1 -1.7(7)
C21 C22 C23 C24 -177.9(5)
N1 C23 C24 C25 -178.5(5)
C22 C23 C24 C25 -2.1(8)
N1 C23 C24 C29 -0.2(6)
C22 C23 C24 C29 176.2(5)
C29 C24 C25 C26 -1.0(8)
C23 C24 C25 C26 177.3(5)
C24 C25 C26 C27 -2.2(8)
C25 C26 C27 C28 3.1(9)
C26 C27 C28 C29 -0.8(9)
C25 C24 C29 C28 3.2(8)
C23 C24 C29 C28 -175.2(5)
C25 C24 C29 Au1 179.5(4)
C23 C24 C29 Au1 1.2(6)
C27 C28 C29 C24 -2.3(8)
C27 C28 C29 Au1 -177.9(4)
C20 C21 C30 C35 -170.0(5)
C22 C21 C30 C35 11.1(8)
C20 C21 C30 C31 11.5(8)
C22 C21 C30 C31 -167.5(5)
C35 C30 C31 C32 0.1(10)
C21 C30 C31 C32 178.8(6)
C30 C31 C32 C33 0.3(11)
C36 O1 C33 C34 -5.5(8)
C36 O1 C33 C32 173.9(5)
C31 C32 C33 O1 179.3(6)
C31 C32 C33 C34 -1.2(10)
O1 C33 C34 C35 -178.9(5)
C32 C33 C34 C35 1.7(8)
C31 C30 C35 C34 0.3(8)
C21 C30 C35 C34 -178.3(5)
C33 C34 C35 C30 -1.2(8)
C33 O1 C36 C37 178.1(4)
O1 C36 C37 C38 -179.8(4)
C36 C37 C38 C39 175.0(4)
C37 C38 C39 C40 -178.7(4)
C38 C39 C40 C41 -178.8(4)
C39 C40 C41 C42 177.0(4)
C40 C41 C42 C43 -178.3(4)
C41 C42 C43 C44 177.6(4)
C42 C43 C44 C45 -179.1(4)
C43 C44 C45 C46 176.3(5)
C44 C45 C46 C47 -177.1(5)
